data_4130438
loop_
_publ_author_name
'Fang, Huayi'
'Jing, Huize'
'Zhang, Aixi'
'Ge, Haonan'
'Yao, Zhengmin'
'Brothers, Penelope J.'
'Fu, Xuefeng'

_publ_section_title
;
 Synthesis, Electronic Structure, and Reactivity Studies of a 4-Coordinate
 Square Planar Germanium(IV) Cation.
;
_journal_issue 24
_journal_name_full 'Journal of the American Chemical Society'
_journal_page_first 7705
_journal_page_last 7710
_journal_paper_doi 10.1021/jacs.6b03547
_journal_volume 138
_journal_year 2016
_chemical_formula_moiety 'C45 H24 F15 Ge N4 O2, C24 B F20'
_chemical_formula_sum 'C69 H24 B F35 Ge N4 O2'
_chemical_formula_weight 1689.32
_space_group_crystal_system triclinic
_space_group_IT_number 2
_space_group_name_Hall '-P 1'
_space_group_name_H-M_alt 'P -1'
_atom_sites_solution_hydrogens geom
_audit_creation_date 2014-11-24
_audit_creation_method
;
Olex2 1.2
(compiled 2013.12.10 svn.r2850 for OlexSys, GUI svn.r4736)
;
_cell_angle_alpha 94.292(5)
_cell_angle_beta 95.582(4)
_cell_angle_gamma 98.626(4)
_cell_formula_units_Z 2
_cell_length_a 13.1675(5)
_cell_length_b 15.2199(9)
_cell_length_c 19.0967(11)
_cell_measurement_reflns_used 3349
_cell_measurement_temperature 180.01(10)
_cell_measurement_theta_max 64.1980
_cell_measurement_theta_min 3.3820
_cell_volume 3750.3(3)
_computing_molecular_graphics 'Olex2 (Dolomanov et al., 2009)'
_computing_publication_material 'Olex2 (Dolomanov et al., 2009)'
_computing_structure_refinement 'ShelXL (Sheldrick, 2008)'
_diffrn_ambient_temperature 180.01(10)
_diffrn_detector_area_resol_mean 10.3914
_diffrn_measured_fraction_theta_full 0.981
_diffrn_measured_fraction_theta_max 0.947
_diffrn_measurement_device_type 'SuperNova, Dual, Cu at zero, Atlas'
_diffrn_measurement_method '\w scans'
_diffrn_radiation_monochromator mirror
_diffrn_radiation_type CuK\a
_diffrn_radiation_wavelength 1.54178
_diffrn_reflns_av_R_equivalents 0.0708
_diffrn_reflns_av_unetI/netI 0.1113
_diffrn_reflns_Laue_measured_fraction_full 0.981
_diffrn_reflns_Laue_measured_fraction_max 0.947
_diffrn_reflns_limit_h_max 13
_diffrn_reflns_limit_h_min -16
_diffrn_reflns_limit_k_max 17
_diffrn_reflns_limit_k_min -18
_diffrn_reflns_limit_l_max 20
_diffrn_reflns_limit_l_min -23
_diffrn_reflns_number 21654
_diffrn_reflns_point_group_measured_fraction_full 0.981
_diffrn_reflns_point_group_measured_fraction_max 0.947
_diffrn_reflns_theta_full 67.679
_diffrn_reflns_theta_max 71.750
_diffrn_reflns_theta_min 3.416
_diffrn_source 'SuperNova (Cu) X-ray Source'
_exptl_absorpt_coefficient_mu 1.769
_exptl_absorpt_correction_T_max 1.00000
_exptl_absorpt_correction_T_min 0.88337
_exptl_absorpt_correction_type multi-scan
_exptl_absorpt_process_details
;
CrysAlisPro, Agilent Technologies,
Version 1.171.36.32 (release 02-08-2013 CrysAlis171 .NET)
(compiled Aug  2 2013,16:46:58)
Empirical absorption correction using spherical harmonics,
 implemented in SCALE3 ABSPACK scaling algorithm.
;
_exptl_crystal_colour red
_exptl_crystal_density_diffrn 1.496
_exptl_crystal_description Block
_exptl_crystal_F_000 1668
_exptl_crystal_size_max 0.209
_exptl_crystal_size_mid 0.038
_exptl_crystal_size_min 0.029
_refine_diff_density_max 0.850
_refine_diff_density_min -0.516
_refine_diff_density_rms 0.072
_refine_ls_extinction_method none
_refine_ls_goodness_of_fit_ref 0.973
_refine_ls_hydrogen_treatment constr
_refine_ls_matrix_type full
_refine_ls_number_parameters 1046
_refine_ls_number_reflns 13911
_refine_ls_number_restraints 148
_refine_ls_restrained_S_all 0.973
_refine_ls_R_factor_all 0.1197
_refine_ls_R_factor_gt 0.0710
_refine_ls_shift/su_max 0.000
_refine_ls_shift/su_mean 0.000
_refine_ls_structure_factor_coef Fsqd
_refine_ls_weighting_details 'w=1/[\s^2^(Fo^2^)+(0.0632P)^2^] where P=(Fo^2^+2Fc^2^)/3'
_refine_ls_weighting_scheme calc
_refine_ls_wR_factor_gt 0.1620
_refine_ls_wR_factor_ref 0.1975
_reflns_Friedel_coverage 0.000
_reflns_number_gt 7716
_reflns_number_total 13911
_reflns_threshold_expression 'I > 2\s(I)'
_cod_data_source_file ja6b03547_si_006.cif
_cod_data_source_block '[(TPFC)Ge(THF)2][B(C6F5)4]'
_cod_database_code 4130438
_shelxl_version_number 2013-4
_shelx_space_group_comment
;
The symmetry employed for this shelxl refinement is uniquely defined
by the following loop, which should always be used as a source of
symmetry information in preference to the above space-group names.
They are only intended as comments.
;
_olex2_refinement_description
;
1. Fixed Uiso
 At 1.2 times of:
  All C(H) groups, All C(H,H) groups
2. Restrained distances
 C68-C67 = C69-C68 = C67-C66
 1.54 with sigma of 0.01
 O2-C66 = O2-C69
 1.43 with sigma of 0.01
 O2-C69A = O2-C66A
 1.43 with sigma of 0.01
 C69A-C68A = C68A-C67A = C67A-C66A
 1.54 with sigma of 0.01
3. Uiso/Uaniso restraints and constraints
C68 \\sim C66 \\sim C67 \\sim C69 \\sim C69A \\sim C67A \\sim C66A \\sim C68A:
within 1.7A with sigma of 0.02 and sigma for terminal atoms of 0.04
Uanis(C68) \\sim Ueq, Uanis(C66) \\sim Ueq, Uanis(C67) \\sim Ueq, Uanis(C69)
\\sim Ueq, Uanis(C69A) \\sim Ueq, Uanis(C68A) \\sim Ueq, Uanis(C67A) \\sim Ueq,
Uanis(C66A) \\sim Ueq: with sigma of 0.01 and sigma for terminal atoms of 0.02
4. Others
 Sof(C69A)=Sof(H69C)=Sof(H69D)=Sof(C68A)=Sof(H68C)=Sof(H68D)=Sof(C67A)=
 Sof(H67C)=Sof(H67D)=Sof(C66A)=Sof(H66C)=Sof(H66D)=1-FVAR(1)
 Sof(C68)=Sof(H68A)=Sof(H68B)=Sof(C66)=Sof(H66A)=Sof(H66B)=Sof(C67)=Sof(H67A)=
 Sof(H67B)=Sof(C69)=Sof(H69A)=Sof(H69B)=FVAR(1)
5.a Secondary CH2 refined with riding coordinates:
 C62(H62A,H62B), C63(H63A,H63B), C64(H64A,H64B), C65(H65A,H65B), C68(H68A,
 H68B), C66(H66A,H66B), C67(H67A,H67B), C69(H69A,H69B), C69A(H69C,H69D),
 C68A(H68C,H68D), C67A(H67C,H67D), C66A(H66C,H66D)
5.b Aromatic/amide H refined with riding coordinates:
 C2(H2), C3(H3), C7(H7), C8(H8), C12(H12), C13(H13), C16(H16), C17(H17)
;

loop_
_space_group_symop_operation_xyz
'x, y, z'
'-x, -y, -z'

loop_
_atom_site_label
_atom_site_type_symbol
_atom_site_fract_x
_atom_site_fract_y
_atom_site_fract_z
_atom_site_U_iso_or_equiv
_atom_site_adp_type
_atom_site_occupancy
_atom_site_site_symmetry_order
_atom_site_calc_flag
_atom_site_refinement_flags_posn
_atom_site_refinement_flags_adp
_atom_site_refinement_flags_occupancy
_atom_site_disorder_assembly
_atom_site_disorder_group
Ge1 Ge 0.27958(4) 0.29634(4) 0.25648(4) 0.04936(17) Uani 1 1 d . . . . .
F1 F 0.5204(3) 0.2277(3) 0.0508(2) 0.0907(12) Uani 1 1 d . . . . .
F2 F 0.6995(4) 0.2314(5) -0.0062(3) 0.129(2) Uani 1 1 d . . . . .
F3 F 0.8814(3) 0.2958(4) 0.0731(3) 0.131(2) Uani 1 1 d . . . . .
F4 F 0.8824(3) 0.3601(3) 0.2085(3) 0.0951(14) Uani 1 1 d . . . . .
F5 F 0.7041(2) 0.3598(2) 0.2659(2) 0.0723(9) Uani 1 1 d . . . . .
F6 F 0.2544(4) 0.6181(3) 0.1562(3) 0.1016(14) Uani 1 1 d . . . . .
F7 F 0.2740(4) 0.7978(3) 0.1709(3) 0.1131(17) Uani 1 1 d . . . . .
F8 F 0.3372(4) 0.8882(2) 0.2983(3) 0.1025(15) Uani 1 1 d . . . . .
F9 F 0.3872(4) 0.7995(3) 0.4110(2) 0.1038(15) Uani 1 1 d . . . . .
F10 F 0.3648(3) 0.6202(2) 0.3977(2) 0.0818(11) Uani 1 1 d . . . . .
F11 F -0.1464(2) 0.1804(2) 0.2536(2) 0.0666(9) Uani 1 1 d . . . . .
F12 F -0.3224(2) 0.1768(2) 0.3151(2) 0.0799(11) Uani 1 1 d . . . . .
F13 F -0.3171(3) 0.2419(2) 0.4503(3) 0.0871(13) Uani 1 1 d . . . . .
F14 F -0.1355(3) 0.3178(2) 0.5251(2) 0.0767(10) Uani 1 1 d . . . . .
F15 F 0.0412(2) 0.3230(2) 0.46464(19) 0.0649(8) Uani 1 1 d . . . . .
O1 O 0.3521(3) 0.2999(2) 0.3579(2) 0.0557(9) Uani 1 1 d . . . . .
O2 O 0.2080(3) 0.2946(3) 0.1548(2) 0.0620(10) Uani 1 1 d D . . . .
N1 N 0.3845(3) 0.3866(3) 0.2347(2) 0.0471(10) Uani 1 1 d . . . . .
N2 N 0.1921(3) 0.3743(2) 0.2894(3) 0.0506(11) Uani 1 1 d . . . . .
N3 N 0.1839(3) 0.1957(3) 0.2732(3) 0.0493(10) Uani 1 1 d . . . . .
N4 N 0.3543(3) 0.2062(3) 0.2251(3) 0.0531(11) Uani 1 1 d . . . . .
C1 C 0.4742(4) 0.3749(3) 0.2062(3) 0.0491(12) Uani 1 1 d . . . . .
C2 C 0.5268(4) 0.4603(4) 0.1960(3) 0.0580(14) Uani 1 1 d . . . . .
H2 H 0.5895 0.4720 0.1772 0.070 Uiso 1 1 calc R . . . .
C3 C 0.4706(4) 0.5216(3) 0.2181(3) 0.0564(14) Uani 1 1 d . . . . .
H3 H 0.4880 0.5831 0.2172 0.068 Uiso 1 1 calc R . . . .
C4 C 0.3802(4) 0.4771(3) 0.2429(3) 0.0509(12) Uani 1 1 d . . . . .
C5 C 0.3000(4) 0.5138(3) 0.2697(3) 0.0547(13) Uani 1 1 d . . . . .
C6 C 0.2128(4) 0.4664(3) 0.2914(3) 0.0513(12) Uani 1 1 d . . . . .
C7 C 0.1273(4) 0.4992(3) 0.3183(4) 0.0606(15) Uani 1 1 d . . . . .
H7 H 0.1199 0.5590 0.3250 0.073 Uiso 1 1 calc R . . . .
C8 C 0.0590(4) 0.4294(3) 0.3326(3) 0.0590(14) Uani 1 1 d . . . . .
H8 H -0.0033 0.4329 0.3509 0.071 Uiso 1 1 calc R . . . .
C9 C 0.0983(4) 0.3493(3) 0.3147(3) 0.0514(13) Uani 1 1 d . . . . .
C10 C 0.0506(4) 0.2625(3) 0.3231(3) 0.0489(12) Uani 1 1 d . . . . .
C11 C 0.0929(4) 0.1863(3) 0.3015(3) 0.0489(12) Uani 1 1 d . . . . .
C12 C 0.0617(4) 0.0926(3) 0.3040(3) 0.0547(13) Uani 1 1 d . . . . .
H12 H 0.0009 0.0656 0.3196 0.066 Uiso 1 1 calc R . . . .
C13 C 0.1366(4) 0.0494(3) 0.2794(3) 0.0576(14) Uani 1 1 d . . . . .
H13 H 0.1363 -0.0119 0.2762 0.069 Uiso 1 1 calc R . . . .
C14 C 0.2152(4) 0.1147(3) 0.2596(3) 0.0523(12) Uani 1 1 d . . . . .
C15 C 0.3119(4) 0.1212(3) 0.2327(3) 0.0545(13) Uani 1 1 d . . . . .
C16 C 0.3816(4) 0.0651(4) 0.2112(4) 0.0636(15) Uani 1 1 d . . . . .
H16 H 0.3725 0.0032 0.2099 0.076 Uiso 1 1 calc R . . . .
C17 C 0.4668(4) 0.1206(4) 0.1922(3) 0.0573(13) Uani 1 1 d . . . . .
H17 H 0.5253 0.1019 0.1762 0.069 Uiso 1 1 calc R . . . .
C18 C 0.4493(4) 0.2107(3) 0.2015(3) 0.0523(12) Uani 1 1 d . . . . .
C19 C 0.5065(4) 0.2923(3) 0.1910(3) 0.0521(12) Uani 1 1 d . . . . .
C20 C 0.6060(4) 0.2921(4) 0.1600(3) 0.0548(13) Uani 1 1 d . . . . .
C21 C 0.6087(5) 0.2609(5) 0.0915(4) 0.0703(17) Uani 1 1 d . . . . .
C22 C 0.7005(6) 0.2600(6) 0.0613(4) 0.087(2) Uani 1 1 d . . . . .
C23 C 0.7919(5) 0.2940(6) 0.1019(5) 0.089(2) Uani 1 1 d . . . . .
C24 C 0.7931(4) 0.3284(5) 0.1707(5) 0.076(2) Uani 1 1 d . . . . .
C25 C 0.6999(4) 0.3269(4) 0.1982(4) 0.0613(15) Uani 1 1 d . . . . .
C26 C 0.3098(3) 0.6138(3) 0.2765(3) 0.0491(12) Uani 1 1 d . . . . .
C27 C 0.3435(4) 0.6624(3) 0.3402(3) 0.0571(14) Uani 1 1 d . . . . .
C28 C 0.3538(5) 0.7548(4) 0.3485(4) 0.0675(16) Uani 1 1 d . . . . .
C29 C 0.3290(5) 0.7992(4) 0.2910(4) 0.0699(17) Uani 1 1 d . . . . .
C30 C 0.2965(5) 0.7538(4) 0.2269(4) 0.0733(18) Uani 1 1 d . . . . .
C31 C 0.2872(5) 0.6614(4) 0.2204(4) 0.0660(16) Uani 1 1 d . . . . .
C32 C -0.0467(4) 0.2528(3) 0.3572(3) 0.0507(13) Uani 1 1 d . . . . .
C33 C -0.1407(4) 0.2132(3) 0.3211(3) 0.0536(13) Uani 1 1 d . . . . .
C34 C -0.2322(4) 0.2103(3) 0.3528(4) 0.0637(17) Uani 1 1 d . . . . .
C35 C -0.2301(4) 0.2447(4) 0.4207(4) 0.0639(17) Uani 1 1 d . . . . .
C36 C -0.1371(4) 0.2840(3) 0.4585(3) 0.0570(14) Uani 1 1 d . . . . .
C37 C -0.0478(4) 0.2857(3) 0.4262(3) 0.0519(13) Uani 1 1 d . . . . .
C62 C 0.3021(6) 0.2912(9) 0.4195(5) 0.126(4) Uani 1 1 d . . . . .
H62A H 0.2425 0.2444 0.4109 0.151 Uiso 1 1 calc R . . . .
H62B H 0.2789 0.3467 0.4339 0.151 Uiso 1 1 calc R . . . .
C63 C 0.3771(7) 0.2690(7) 0.4746(5) 0.113(3) Uani 1 1 d . . . . .
H63A H 0.3646 0.2922 0.5211 0.135 Uiso 1 1 calc R . . . .
H63B H 0.3759 0.2051 0.4738 0.135 Uiso 1 1 calc R . . . .
C64 C 0.4690(6) 0.3115(10) 0.4553(5) 0.154(6) Uani 1 1 d . . . . .
H64A H 0.5267 0.2855 0.4755 0.185 Uiso 1 1 calc R . . . .
H64B H 0.4797 0.3745 0.4714 0.185 Uiso 1 1 calc R . . . .
C65 C 0.4597(5) 0.2990(8) 0.3771(5) 0.116(3) Uani 1 1 d . . . . .
H65A H 0.5021 0.3472 0.3580 0.140 Uiso 1 1 calc R . . . .
H65B H 0.4793 0.2426 0.3609 0.140 Uiso 1 1 calc R . . . .
F16 F 0.9578(2) 0.6156(2) 0.3611(2) 0.0692(9) Uani 1 1 d . . . . .
F17 F 0.8959(3) 0.4844(2) 0.4391(2) 0.0864(12) Uani 1 1 d . . . . .
F18 F 0.6924(3) 0.4410(3) 0.4563(3) 0.1014(15) Uani 1 1 d . . . . .
F19 F 0.5539(3) 0.5384(3) 0.3986(3) 0.0916(13) Uani 1 1 d . . . . .
F20 F 0.6149(2) 0.6772(2) 0.3301(2) 0.0669(9) Uani 1 1 d . . . . .
F21 F 0.6702(2) 0.65961(19) 0.1962(2) 0.0664(9) Uani 1 1 d . . . . .
F22 F 0.5174(3) 0.7370(3) 0.1387(2) 0.0877(12) Uani 1 1 d . . . . .
F23 F 0.5197(3) 0.9148(3) 0.1650(3) 0.1023(14) Uani 1 1 d . . . . .
F24 F 0.6782(3) 1.0140(2) 0.2517(3) 0.0976(14) Uani 1 1 d . . . . .
F25 F 0.8266(3) 0.93957(19) 0.3138(2) 0.0740(10) Uani 1 1 d . . . . .
F26 F 0.7727(2) 0.8217(2) 0.4184(2) 0.0662(9) Uani 1 1 d . . . . .
F27 F 0.8816(3) 0.9056(2) 0.5340(2) 0.0782(10) Uani 1 1 d . . . . .
F28 F 1.0924(3) 0.9325(2) 0.5449(2) 0.0848(12) Uani 1 1 d . . . . .
F29 F 1.1886(3) 0.8719(3) 0.4352(3) 0.0903(13) Uani 1 1 d . . . . .
F30 F 1.0823(2) 0.7825(3) 0.3215(2) 0.0771(10) Uani 1 1 d . . . . .
F31 F 0.9671(3) 0.8561(2) 0.2187(2) 0.0802(11) Uani 1 1 d . . . . .
F32 F 1.0667(3) 0.8174(4) 0.1092(3) 0.1087(16) Uani 1 1 d . . . . .
F33 F 1.0623(4) 0.6440(4) 0.0592(3) 0.1244(19) Uani 1 1 d . . . . .
F34 F 0.9461(5) 0.5116(3) 0.1183(3) 0.1176(17) Uani 1 1 d . . . . .
F35 F 0.8421(3) 0.5490(2) 0.2246(2) 0.0874(12) Uani 1 1 d . . . . .
C38 C 0.7899(4) 0.6528(3) 0.3381(3) 0.0522(13) Uani 1 1 d . . . . .
C39 C 0.8568(4) 0.5995(3) 0.3692(3) 0.0563(14) Uani 1 1 d . . . . .
C40 C 0.8253(5) 0.5304(4) 0.4092(4) 0.0654(16) Uani 1 1 d . . . . .
C41 C 0.7237(5) 0.5097(4) 0.4181(4) 0.0697(17) Uani 1 1 d . . . . .
C42 C 0.6536(5) 0.5587(4) 0.3887(4) 0.0675(17) Uani 1 1 d . . . . .
C43 C 0.6889(4) 0.6296(3) 0.3528(3) 0.0582(14) Uani 1 1 d . . . . .
C44 C 0.7550(4) 0.7934(3) 0.2613(3) 0.0533(13) Uani 1 1 d . . . . .
C45 C 0.6754(4) 0.7481(3) 0.2132(4) 0.0591(14) Uani 1 1 d . . . . .
C46 C 0.5957(4) 0.7855(4) 0.1818(4) 0.0690(16) Uani 1 1 d . . . . .
C47 C 0.5967(5) 0.8768(4) 0.1963(4) 0.0765(18) Uani 1 1 d . . . . .
C48 C 0.6753(5) 0.9253(4) 0.2402(4) 0.0681(17) Uani 1 1 d . . . . .
C49 C 0.7527(4) 0.8845(4) 0.2719(4) 0.0613(14) Uani 1 1 d . . . . .
C50 C 0.9205(4) 0.7989(3) 0.3624(3) 0.0529(13) Uani 1 1 d . . . . .
C51 C 0.8765(4) 0.8327(3) 0.4202(4) 0.0573(14) Uani 1 1 d . . . . .
C52 C 0.9314(5) 0.8773(3) 0.4801(4) 0.0618(15) Uani 1 1 d . . . . .
C53 C 1.0368(5) 0.8907(4) 0.4854(4) 0.0679(17) Uani 1 1 d . . . . .
C54 C 1.0847(4) 0.8598(4) 0.4299(4) 0.0675(17) Uani 1 1 d . . . . .
C55 C 1.0273(4) 0.8139(4) 0.3714(4) 0.0620(15) Uani 1 1 d . . . . .
C56 C 0.9018(4) 0.7054(4) 0.2299(3) 0.0603(14) Uani 1 1 d . . . . .
C57 C 0.8999(5) 0.6190(4) 0.2000(4) 0.0690(16) Uani 1 1 d . . . . .
C58 C 0.9518(6) 0.5973(5) 0.1436(4) 0.086(2) Uani 1 1 d . . . . .
C59 C 1.0100(6) 0.6634(7) 0.1136(4) 0.093(2) Uani 1 1 d . . . . .
C60 C 1.0124(5) 0.7513(6) 0.1395(4) 0.080(2) Uani 1 1 d . . . . .
C61 C 0.9599(4) 0.7699(4) 0.1960(4) 0.0696(17) Uani 1 1 d . . . . .
B1 B 0.8422(5) 0.7383(4) 0.2976(4) 0.0548(15) Uani 1 1 d . . . . .
C68 C 0.0964(11) 0.2434(10) 0.0531(6) 0.097(3) Uani 0.597(8) 1 d D U P A 1
H68A H 0.1121 0.1835 0.0448 0.117 Uiso 0.597(8) 1 calc R . P A 1
H68B H 0.0299 0.2473 0.0278 0.117 Uiso 0.597(8) 1 calc R . P A 1
C66 C 0.2648(9) 0.2997(12) 0.0933(6) 0.106(4) Uani 0.597(8) 1 d D U P A 1
H66A H 0.2919 0.2449 0.0828 0.127 Uiso 0.597(8) 1 calc R . P A 1
H66B H 0.3215 0.3493 0.1003 0.127 Uiso 0.597(8) 1 calc R . P A 1
C67 C 0.1821(11) 0.3141(14) 0.0342(9) 0.125(5) Uani 0.597(8) 1 d D U P A 1
H67A H 0.1644 0.3737 0.0386 0.150 Uiso 0.597(8) 1 calc R . P A 1
H67B H 0.2019 0.3008 -0.0126 0.150 Uiso 0.597(8) 1 calc R . P A 1
C69 C 0.1009(7) 0.2726(12) 0.1325(7) 0.113(4) Uani 0.597(8) 1 d D U P A 1
H69A H 0.0663 0.3238 0.1401 0.136 Uiso 0.597(8) 1 calc R . P A 1
H69B H 0.0692 0.2244 0.1576 0.136 Uiso 0.597(8) 1 calc R . P A 1
C69A C 0.181(2) 0.2174(10) 0.1053(9) 0.128(5) Uani 0.403(8) 1 d D U P A 2
H69C H 0.1185 0.1804 0.1156 0.154 Uiso 0.403(8) 1 calc R . P A 2
H69D H 0.2363 0.1821 0.1050 0.154 Uiso 0.403(8) 1 calc R . P A 2
C68A C 0.163(2) 0.2586(16) 0.0346(12) 0.116(5) Uani 0.403(8) 1 d D U P A 2
H68C H 0.1143 0.2183 0.0014 0.139 Uiso 0.403(8) 1 calc R . P A 2
H68D H 0.2279 0.2716 0.0140 0.139 Uiso 0.403(8) 1 calc R . P A 2
C67A C 0.1203(18) 0.3458(14) 0.0540(10) 0.107(5) Uani 0.403(8) 1 d D U P A 2
H67C H 0.1405 0.3913 0.0229 0.129 Uiso 0.403(8) 1 calc R . P A 2
H67D H 0.0456 0.3349 0.0524 0.129 Uiso 0.403(8) 1 calc R . P A 2
C66A C 0.1715(19) 0.3718(10) 0.1291(11) 0.117(6) Uani 0.403(8) 1 d D U P A 2
H66C H 0.2287 0.4202 0.1296 0.140 Uiso 0.403(8) 1 calc R . P A 2
H66D H 0.1221 0.3916 0.1588 0.140 Uiso 0.403(8) 1 calc R . P A 2

loop_
_atom_site_aniso_label
_atom_site_aniso_U_11
_atom_site_aniso_U_22
_atom_site_aniso_U_33
_atom_site_aniso_U_23
_atom_site_aniso_U_13
_atom_site_aniso_U_12
Ge1 0.0388(3) 0.0367(3) 0.0738(4) 0.0105(3) 0.0135(3) 0.0027(2)
F1 0.083(3) 0.118(3) 0.070(3) 0.003(2) 0.010(2) 0.015(2)
F2 0.128(4) 0.188(6) 0.089(4) 0.016(4) 0.054(3) 0.050(4)
F3 0.075(3) 0.181(5) 0.159(5) 0.046(4) 0.071(3) 0.037(3)
F4 0.0452(19) 0.096(3) 0.145(4) 0.040(3) 0.005(2) 0.0028(17)
F5 0.0591(18) 0.070(2) 0.085(3) 0.0127(19) 0.0012(18) 0.0033(15)
F6 0.139(4) 0.065(2) 0.092(3) 0.009(2) -0.026(3) 0.013(2)
F7 0.161(4) 0.066(2) 0.113(4) 0.041(2) -0.011(3) 0.021(3)
F8 0.140(4) 0.0367(17) 0.135(4) 0.024(2) 0.029(3) 0.010(2)
F9 0.162(4) 0.052(2) 0.091(3) -0.002(2) 0.002(3) 0.009(2)
F10 0.119(3) 0.0564(19) 0.072(2) 0.0211(17) 0.005(2) 0.0163(19)
F11 0.0542(17) 0.0549(17) 0.088(3) 0.0050(17) 0.0061(17) 0.0007(13)
F12 0.0388(16) 0.0578(18) 0.139(4) 0.008(2) 0.0067(18) -0.0043(13)
F13 0.0576(18) 0.071(2) 0.145(4) 0.028(2) 0.055(2) 0.0154(16)
F14 0.087(2) 0.070(2) 0.084(3) 0.0228(19) 0.034(2) 0.0227(18)
F15 0.0550(17) 0.0617(18) 0.077(2) 0.0101(16) 0.0065(16) 0.0060(14)
O1 0.0453(18) 0.061(2) 0.064(2) 0.0162(18) 0.0138(17) 0.0085(15)
O2 0.052(2) 0.059(2) 0.075(3) 0.0108(19) 0.0105(19) 0.0037(16)
N1 0.0332(18) 0.039(2) 0.067(3) 0.0102(19) 0.0028(18) -0.0003(15)
N2 0.042(2) 0.0315(19) 0.079(3) 0.0103(19) 0.015(2) -0.0015(15)
N3 0.039(2) 0.037(2) 0.071(3) 0.0101(19) 0.0076(19) 0.0000(15)
N4 0.048(2) 0.040(2) 0.075(3) 0.013(2) 0.018(2) 0.0057(17)
C1 0.044(2) 0.045(3) 0.058(3) 0.011(2) 0.009(2) 0.000(2)
C2 0.040(2) 0.056(3) 0.080(4) 0.023(3) 0.013(3) 0.000(2)
C3 0.047(3) 0.042(3) 0.078(4) 0.013(3) 0.011(3) -0.005(2)
C4 0.047(3) 0.040(2) 0.067(4) 0.011(2) 0.009(2) 0.007(2)
C5 0.043(2) 0.042(3) 0.078(4) 0.015(3) 0.008(3) 0.000(2)
C6 0.040(2) 0.039(2) 0.073(4) 0.009(2) 0.004(2) 0.0005(19)
C7 0.056(3) 0.033(2) 0.096(5) 0.008(3) 0.021(3) 0.008(2)
C8 0.050(3) 0.049(3) 0.084(4) 0.014(3) 0.024(3) 0.016(2)
C9 0.041(2) 0.039(2) 0.075(4) 0.015(2) 0.008(2) 0.0022(19)
C10 0.039(2) 0.039(2) 0.071(4) 0.014(2) 0.010(2) 0.0055(18)
C11 0.042(2) 0.040(2) 0.064(3) 0.010(2) 0.006(2) 0.0009(19)
C12 0.043(2) 0.040(2) 0.081(4) 0.015(2) 0.011(3) -0.004(2)
C13 0.056(3) 0.034(2) 0.082(4) 0.011(2) 0.009(3) 0.001(2)
C14 0.044(2) 0.044(3) 0.069(4) 0.009(2) 0.008(2) 0.003(2)
C15 0.056(3) 0.036(2) 0.072(4) 0.010(2) 0.009(3) 0.007(2)
C16 0.062(3) 0.040(3) 0.092(5) 0.011(3) 0.016(3) 0.013(2)
C17 0.053(3) 0.054(3) 0.071(4) 0.009(3) 0.017(3) 0.019(2)
C18 0.041(2) 0.053(3) 0.067(4) 0.013(2) 0.016(2) 0.008(2)
C19 0.042(2) 0.054(3) 0.062(4) 0.015(2) 0.010(2) 0.005(2)
C20 0.051(3) 0.059(3) 0.061(4) 0.023(3) 0.019(3) 0.013(2)
C21 0.060(3) 0.085(4) 0.071(5) 0.023(3) 0.015(3) 0.014(3)
C22 0.085(5) 0.112(6) 0.076(5) 0.026(4) 0.033(4) 0.029(4)
C23 0.059(4) 0.102(5) 0.118(7) 0.040(5) 0.035(4) 0.023(4)
C24 0.044(3) 0.083(4) 0.109(6) 0.039(4) 0.015(3) 0.012(3)
C25 0.042(3) 0.060(3) 0.084(5) 0.024(3) 0.011(3) 0.005(2)
C26 0.036(2) 0.033(2) 0.077(4) 0.010(2) 0.010(2) -0.0010(17)
C27 0.057(3) 0.043(3) 0.074(4) 0.019(3) 0.015(3) 0.006(2)
C28 0.079(4) 0.044(3) 0.077(5) 0.011(3) 0.007(3) 0.000(3)
C29 0.075(4) 0.039(3) 0.098(5) 0.019(3) 0.013(4) 0.006(3)
C30 0.077(4) 0.050(3) 0.096(5) 0.029(3) 0.004(4) 0.011(3)
C31 0.067(3) 0.047(3) 0.081(5) 0.016(3) -0.004(3) 0.001(2)
C32 0.043(3) 0.034(2) 0.078(4) 0.020(2) 0.014(2) 0.0037(18)
C33 0.041(3) 0.044(3) 0.077(4) 0.017(3) 0.010(3) 0.001(2)
C34 0.039(3) 0.042(3) 0.112(6) 0.021(3) 0.015(3) 0.003(2)
C35 0.048(3) 0.046(3) 0.106(5) 0.028(3) 0.030(3) 0.009(2)
C36 0.060(3) 0.042(3) 0.076(4) 0.024(3) 0.021(3) 0.011(2)
C37 0.044(3) 0.042(2) 0.069(4) 0.015(2) 0.008(2) 0.000(2)
C62 0.064(4) 0.202(12) 0.111(8) 0.038(8) 0.016(5) 0.003(6)
C63 0.118(7) 0.134(8) 0.085(6) 0.035(6) 0.006(5) 0.012(6)
C64 0.057(4) 0.341(19) 0.063(6) 0.024(8) 0.003(4) 0.025(7)
C65 0.050(4) 0.204(11) 0.102(7) 0.028(7) 0.018(4) 0.028(5)
F16 0.0588(17) 0.0565(17) 0.103(3) 0.0256(18) 0.0308(18) 0.0208(14)
F17 0.096(2) 0.063(2) 0.121(3) 0.044(2) 0.047(2) 0.0378(18)
F18 0.107(3) 0.072(2) 0.144(4) 0.056(3) 0.063(3) 0.020(2)
F19 0.066(2) 0.084(2) 0.131(4) 0.028(2) 0.045(2) 0.0001(18)
F20 0.0475(15) 0.0625(18) 0.093(3) 0.0140(17) 0.0150(16) 0.0071(14)
F21 0.0680(18) 0.0409(15) 0.087(3) 0.0011(15) 0.0074(17) 0.0019(13)
F22 0.069(2) 0.078(2) 0.110(3) -0.005(2) -0.016(2) 0.0130(18)
F23 0.090(3) 0.089(3) 0.132(4) 0.000(3) -0.011(3) 0.047(2)
F24 0.108(3) 0.0481(19) 0.135(4) 0.001(2) -0.012(3) 0.0304(19)
F25 0.077(2) 0.0375(15) 0.101(3) 0.0093(16) -0.008(2) -0.0010(14)
F26 0.0608(18) 0.0547(17) 0.084(2) 0.0047(16) 0.0169(17) 0.0061(14)
F27 0.098(3) 0.0578(19) 0.077(3) 0.0077(18) 0.009(2) 0.0096(18)
F28 0.095(3) 0.0519(18) 0.098(3) 0.0150(19) -0.023(2) -0.0018(17)
F29 0.0529(19) 0.082(2) 0.129(4) 0.022(2) -0.011(2) -0.0041(17)
F30 0.0492(17) 0.088(2) 0.097(3) 0.017(2) 0.0165(18) 0.0114(16)
F31 0.075(2) 0.065(2) 0.101(3) 0.034(2) 0.013(2) -0.0057(17)
F32 0.087(3) 0.140(4) 0.108(4) 0.063(3) 0.036(3) 0.006(3)
F33 0.113(3) 0.193(6) 0.088(3) 0.037(3) 0.054(3) 0.054(4)
F34 0.164(5) 0.101(3) 0.104(4) 0.001(3) 0.058(3) 0.051(3)
F35 0.121(3) 0.0465(17) 0.103(3) 0.0087(18) 0.056(3) 0.0134(18)
C38 0.050(3) 0.038(2) 0.072(4) 0.007(2) 0.018(3) 0.009(2)
C39 0.054(3) 0.041(3) 0.078(4) 0.007(2) 0.024(3) 0.009(2)
C40 0.078(4) 0.041(3) 0.085(5) 0.020(3) 0.026(3) 0.016(3)
C41 0.078(4) 0.043(3) 0.095(5) 0.017(3) 0.041(4) 0.007(3)
C42 0.061(3) 0.053(3) 0.090(5) 0.011(3) 0.033(3) -0.003(3)
C43 0.055(3) 0.039(2) 0.083(4) 0.006(3) 0.020(3) 0.009(2)
C44 0.048(3) 0.039(2) 0.073(4) 0.012(2) 0.010(3) 0.002(2)
C45 0.056(3) 0.036(2) 0.085(4) 0.007(3) 0.008(3) 0.004(2)
C46 0.054(3) 0.058(3) 0.091(5) 0.000(3) 0.000(3) 0.004(3)
C47 0.068(4) 0.068(4) 0.098(5) 0.012(4) 0.006(4) 0.025(3)
C48 0.069(4) 0.041(3) 0.094(5) -0.004(3) 0.001(3) 0.018(3)
C49 0.060(3) 0.043(3) 0.080(4) 0.010(3) 0.006(3) 0.004(2)
C50 0.047(3) 0.040(2) 0.072(4) 0.015(2) 0.009(3) 0.000(2)
C51 0.051(3) 0.034(2) 0.086(4) 0.012(3) 0.007(3) 0.000(2)
C52 0.071(4) 0.040(3) 0.074(4) 0.015(3) 0.005(3) 0.004(2)
C53 0.074(4) 0.039(3) 0.086(5) 0.019(3) -0.012(4) 0.000(3)
C54 0.052(3) 0.050(3) 0.097(5) 0.024(3) -0.006(3) 0.001(2)
C55 0.052(3) 0.050(3) 0.087(5) 0.027(3) 0.009(3) 0.005(2)
C56 0.049(3) 0.061(3) 0.075(4) 0.023(3) 0.016(3) 0.008(2)
C57 0.074(4) 0.058(3) 0.081(5) 0.011(3) 0.027(3) 0.015(3)
C58 0.099(5) 0.087(5) 0.084(5) 0.019(4) 0.037(4) 0.035(4)
C59 0.079(4) 0.136(7) 0.082(5) 0.041(5) 0.036(4) 0.042(5)
C60 0.062(4) 0.102(6) 0.080(5) 0.036(4) 0.020(3) 0.008(3)
C61 0.055(3) 0.069(4) 0.086(5) 0.025(3) 0.013(3) 0.000(3)
B1 0.052(3) 0.038(3) 0.076(5) 0.014(3) 0.016(3) 0.004(2)
C68 0.084(6) 0.121(6) 0.080(6) 0.003(5) -0.009(5) 0.008(5)
C66 0.095(6) 0.132(7) 0.092(7) 0.022(6) 0.004(6) 0.016(6)
C67 0.121(7) 0.139(7) 0.110(7) 0.023(7) 0.006(6) 0.007(6)
C69 0.096(6) 0.140(7) 0.102(7) 0.005(6) 0.007(6) 0.015(6)
C69A 0.127(8) 0.132(8) 0.120(8) 0.009(7) -0.006(7) 0.019(7)
C68A 0.120(7) 0.123(8) 0.100(7) 0.015(7) -0.003(6) 0.009(7)
C67A 0.100(7) 0.124(8) 0.099(7) 0.021(7) 0.005(6) 0.015(7)
C66A 0.130(9) 0.109(9) 0.107(9) 0.009(7) -0.005(7) 0.017(7)

loop_
_atom_type_symbol
_atom_type_description
_atom_type_scat_dispersion_real
_atom_type_scat_dispersion_imag
_atom_type_scat_source
C C 0.0181 0.0091 'International Tables Vol C Tables 4.2.6.8 and 6.1.1.4'
H H 0.0000 0.0000 'International Tables Vol C Tables 4.2.6.8 and 6.1.1.4'
B B 0.0090 0.0039 'International Tables Vol C Tables 4.2.6.8 and 6.1.1.4'
F F 0.0727 0.0534 'International Tables Vol C Tables 4.2.6.8 and 6.1.1.4'
Ge Ge -1.0885 0.8855 'International Tables Vol C Tables 4.2.6.8 and 6.1.1.4'
N N 0.0311 0.0180 'International Tables Vol C Tables 4.2.6.8 and 6.1.1.4'
O O 0.0492 0.0322 'International Tables Vol C Tables 4.2.6.8 and 6.1.1.4'

loop_
_geom_angle_atom_site_label_1
_geom_angle_atom_site_label_2
_geom_angle_atom_site_label_3
_geom_angle
O1 Ge1 O2 179.21(15)
N1 Ge1 O1 90.60(16)
N1 Ge1 O2 88.68(17)
N1 Ge1 N3 172.90(18)
N1 Ge1 N4 90.88(17)
N2 Ge1 O1 89.94(18)
N2 Ge1 O2 89.82(19)
N2 Ge1 N1 96.26(17)
N2 Ge1 N3 90.81(17)
N2 Ge1 N4 172.84(16)
N3 Ge1 O1 90.12(17)
N3 Ge1 O2 90.64(17)
N4 Ge1 O1 90.50(19)
N4 Ge1 O2 89.82(19)
N4 Ge1 N3 82.05(17)
C62 O1 Ge1 125.7(4)
C62 O1 C65 107.5(6)
C65 O1 Ge1 126.3(4)
C66 O2 Ge1 122.8(6)
C69 O2 Ge1 126.8(6)
C69 O2 C66 109.4(8)
C69A O2 Ge1 125.3(9)
C69A O2 C66A 112.5(12)
C66A O2 Ge1 122.0(8)
C1 N1 Ge1 127.2(3)
C1 N1 C4 108.6(4)
C4 N1 Ge1 124.2(3)
C6 N2 Ge1 124.7(3)
C9 N2 Ge1 126.0(3)
C9 N2 C6 109.3(4)
C11 N3 Ge1 133.4(4)
C11 N3 C14 111.3(4)
C14 N3 Ge1 115.1(3)
C15 N4 Ge1 115.9(3)
C15 N4 C18 112.0(4)
C18 N4 Ge1 131.8(3)
N1 C1 C2 107.6(4)
N1 C1 C19 125.3(4)
C19 C1 C2 127.0(5)
C1 C2 H2 125.8
C3 C2 C1 108.3(4)
C3 C2 H2 125.8
C2 C3 H3 125.7
C2 C3 C4 108.6(4)
C4 C3 H3 125.7
N1 C4 C3 106.9(4)
N1 C4 C5 124.7(4)
C5 C4 C3 128.4(5)
C4 C5 C26 117.2(4)
C6 C5 C4 125.5(5)
C6 C5 C26 117.2(5)
N2 C6 C7 106.7(4)
C5 C6 N2 124.6(5)
C5 C6 C7 128.7(5)
C6 C7 H7 125.6
C8 C7 C6 108.7(4)
C8 C7 H7 125.6
C7 C8 H8 125.8
C7 C8 C9 108.5(4)
C9 C8 H8 125.8
N2 C9 C8 106.8(4)
N2 C9 C10 127.4(5)
C10 C9 C8 125.8(5)
C9 C10 C11 122.2(4)
C9 C10 C32 117.5(4)
C11 C10 C32 120.3(4)
N3 C11 C10 120.0(4)
N3 C11 C12 106.2(4)
C10 C11 C12 133.7(5)
C11 C12 H12 125.9
C13 C12 C11 108.2(4)
C13 C12 H12 125.9
C12 C13 H13 126.0
C12 C13 C14 108.0(4)
C14 C13 H13 126.0
N3 C14 C13 106.2(4)
N3 C14 C15 113.5(4)
C15 C14 C13 140.3(5)
N4 C15 C14 113.3(5)
N4 C15 C16 107.4(4)
C14 C15 C16 139.3(5)
C15 C16 H16 126.7
C17 C16 C15 106.7(4)
C17 C16 H16 126.7
C16 C17 H17 125.7
C16 C17 C18 108.6(4)
C18 C17 H17 125.7
N4 C18 C17 105.4(4)
N4 C18 C19 121.0(5)
C19 C18 C17 133.6(5)
C1 C19 C20 118.1(4)
C18 C19 C1 123.5(5)
C18 C19 C20 118.3(5)
C21 C20 C19 121.5(5)
C21 C20 C25 116.6(5)
C25 C20 C19 121.8(6)
F1 C21 C20 119.9(5)
F1 C21 C22 117.4(7)
C20 C21 C22 122.6(7)
F2 C22 C21 120.7(7)
F2 C22 C23 120.8(7)
C23 C22 C21 118.4(7)
F3 C23 C22 119.3(8)
F3 C23 C24 119.6(7)
C22 C23 C24 121.1(6)
F4 C24 C23 119.6(6)
F4 C24 C25 122.3(8)
C23 C24 C25 118.1(6)
F5 C25 C20 120.4(5)
F5 C25 C24 116.5(6)
C24 C25 C20 123.1(7)
C27 C26 C5 120.9(5)
C31 C26 C5 122.6(5)
C31 C26 C27 116.5(5)
F10 C27 C26 119.8(5)
F10 C27 C28 117.6(6)
C26 C27 C28 122.6(5)
F9 C28 C27 120.7(6)
F9 C28 C29 120.6(5)
C29 C28 C27 118.7(6)
F8 C29 C28 119.4(7)
F8 C29 C30 119.9(6)
C30 C29 C28 120.7(5)
F7 C30 C29 120.2(6)
F7 C30 C31 120.7(7)
C29 C30 C31 119.1(6)
F6 C31 C26 119.7(5)
F6 C31 C30 117.8(6)
C26 C31 C30 122.5(6)
C33 C32 C10 122.2(5)
C37 C32 C10 121.0(5)
C37 C32 C33 116.7(5)
F11 C33 C32 120.4(5)
F11 C33 C34 118.3(5)
C32 C33 C34 121.2(6)
F12 C34 C33 119.7(6)
F12 C34 C35 120.0(5)
C35 C34 C33 120.2(5)
F13 C35 C34 119.9(6)
F13 C35 C36 120.1(7)
C34 C35 C36 120.0(5)
F14 C36 C35 119.8(5)
F14 C36 C37 121.5(5)
C37 C36 C35 118.6(6)
F15 C37 C32 119.7(4)
F15 C37 C36 117.2(5)
C32 C37 C36 123.1(5)
O1 C62 H62A 110.3
O1 C62 H62B 110.3
O1 C62 C63 107.3(7)
H62A C62 H62B 108.5
C63 C62 H62A 110.3
C63 C62 H62B 110.3
C62 C63 H63A 111.5
C62 C63 H63B 111.5
H63A C63 H63B 109.3
C64 C63 C62 101.5(7)
C64 C63 H63A 111.5
C64 C63 H63B 111.5
C63 C64 H64A 110.5
C63 C64 H64B 110.5
C63 C64 C65 106.0(8)
H64A C64 H64B 108.7
C65 C64 H64A 110.5
C65 C64 H64B 110.5
O1 C65 C64 102.7(6)
O1 C65 H65A 111.2
O1 C65 H65B 111.2
C64 C65 H65A 111.2
C64 C65 H65B 111.2
H65A C65 H65B 109.1
C39 C38 B1 117.5(4)
C43 C38 C39 112.6(5)
C43 C38 B1 129.5(5)
F16 C39 C38 119.5(5)
F16 C39 C40 116.7(5)
C40 C39 C38 123.8(5)
F17 C40 C39 119.8(5)
F17 C40 C41 120.7(5)
C41 C40 C39 119.5(6)
F18 C41 C40 119.6(6)
F18 C41 C42 120.6(5)
C40 C41 C42 119.8(5)
F19 C42 C41 119.3(5)
F19 C42 C43 121.9(6)
C43 C42 C41 118.8(5)
F20 C43 C38 120.6(5)
F20 C43 C42 114.2(5)
C42 C43 C38 125.3(5)
C45 C44 C49 113.6(5)
C45 C44 B1 119.4(5)
C49 C44 B1 126.9(5)
F21 C45 C44 119.8(5)
F21 C45 C46 115.2(5)
C46 C45 C44 124.9(5)
F22 C46 C45 122.2(5)
F22 C46 C47 119.6(6)
C45 C46 C47 118.3(6)
F23 C47 C46 119.0(6)
C48 C47 F23 121.7(6)
C48 C47 C46 119.4(6)
F24 C48 C47 119.2(6)
F24 C48 C49 120.4(5)
C47 C48 C49 120.4(5)
F25 C49 C44 121.8(5)
F25 C49 C48 114.9(5)
C48 C49 C44 123.2(5)
C51 C50 B1 117.8(4)
C55 C50 C51 113.3(6)
C55 C50 B1 128.5(5)
F26 C51 C50 119.3(5)
F26 C51 C52 116.1(5)
C52 C51 C50 124.6(5)
F27 C52 C51 120.2(5)
F27 C52 C53 120.7(6)
C53 C52 C51 119.1(6)
F28 C53 C52 120.0(7)
F28 C53 C54 120.9(6)
C52 C53 C54 119.0(6)
F29 C54 C53 119.3(6)
F29 C54 C55 120.5(7)
C55 C54 C53 120.2(5)
F30 C55 C50 120.9(6)
F30 C55 C54 115.3(5)
C54 C55 C50 123.7(6)
C57 C56 B1 128.0(5)
C61 C56 C57 113.4(6)
C61 C56 B1 118.6(5)
F35 C57 C56 120.6(5)
F35 C57 C58 115.0(6)
C58 C57 C56 124.4(6)
F34 C58 C57 120.4(7)
F34 C58 C59 120.0(7)
C59 C58 C57 119.6(7)
F33 C59 C58 120.8(9)
F33 C59 C60 120.4(7)
C58 C59 C60 118.8(7)
F32 C60 C59 119.6(7)
F32 C60 C61 120.8(7)
C61 C60 C59 119.6(6)
F31 C61 C56 119.7(6)
F31 C61 C60 116.2(6)
C60 C61 C56 124.2(7)
C38 B1 C56 112.0(4)
C44 B1 C38 112.6(4)
C44 B1 C50 112.9(4)
C44 B1 C56 103.6(5)
C50 B1 C38 102.3(5)
C50 B1 C56 113.9(4)
H68A C68 H68B 109.7
C67 C68 H68A 112.0
C67 C68 H68B 112.0
C67 C68 C69 98.9(11)
C69 C68 H68A 112.0
C69 C68 H68B 112.0
O2 C66 H66A 111.2
O2 C66 H66B 111.2
O2 C66 C67 102.9(10)
H66A C66 H66B 109.1
C67 C66 H66A 111.2
C67 C66 H66B 111.2
C68 C67 C66 96.5(11)
C68 C67 H67A 112.5
C68 C67 H67B 112.5
C66 C67 H67A 112.5
C66 C67 H67B 112.5
H67A C67 H67B 110.0
O2 C69 C68 103.8(9)
O2 C69 H69A 111.0
O2 C69 H69B 111.0
C68 C69 H69A 111.0
C68 C69 H69B 111.0
H69A C69 H69B 109.0
O2 C69A H69C 111.3
O2 C69A H69D 111.3
O2 C69A C68A 102.4(15)
H69C C69A H69D 109.2
C68A C69A H69C 111.3
C68A C69A H69D 111.3
C69A C68A H68C 110.8
C69A C68A H68D 110.8
C69A C68A C67A 104.8(18)
H68C C68A H68D 108.9
C67A C68A H68C 110.8
C67A C68A H68D 110.8
C68A C67A H67C 111.4
C68A C67A H67D 111.4
H67C C67A H67D 109.3
C66A C67A C68A 101.6(16)
C66A C67A H67C 111.4
C66A C67A H67D 111.4
O2 C66A C67A 107.7(14)
O2 C66A H66C 110.2
O2 C66A H66D 110.2
C67A C66A H66C 110.2
C67A C66A H66D 110.2
H66C C66A H66D 108.5

loop_
_geom_bond_atom_site_label_1
_geom_bond_atom_site_label_2
_geom_bond_distance
Ge1 O1 2.068(4)
Ge1 O2 2.070(4)
Ge1 N1 1.896(4)
Ge1 N2 1.889(4)
Ge1 N3 1.900(4)
Ge1 N4 1.899(4)
F1 C21 1.341(8)
F2 C22 1.327(9)
F3 C23 1.346(8)
F4 C24 1.323(8)
F5 C25 1.345(8)
F6 C31 1.347(8)
F7 C30 1.336(8)
F8 C29 1.339(7)
F9 C28 1.330(8)
F10 C27 1.342(7)
F11 C33 1.338(7)
F12 C34 1.337(7)
F13 C35 1.323(6)
F14 C36 1.333(7)
F15 C37 1.344(6)
O1 C62 1.407(9)
O1 C65 1.431(8)
O2 C66 1.453(9)
O2 C69 1.415(9)
O2 C69A 1.430(10)
O2 C66A 1.437(10)
N1 C1 1.377(7)
N1 C4 1.385(6)
N2 C6 1.385(6)
N2 C9 1.381(6)
N3 C11 1.355(7)
N3 C14 1.372(7)
N4 C15 1.354(6)
N4 C18 1.364(6)
C1 C2 1.415(7)
C1 C19 1.406(8)
C2 H2 0.9300
C2 C3 1.344(8)
C3 H3 0.9300
C3 C4 1.421(7)
C4 C5 1.388(8)
C5 C6 1.379(7)
C5 C26 1.503(7)
C6 C7 1.422(7)
C7 H7 0.9300
C7 C8 1.348(7)
C8 H8 0.9300
C8 C9 1.426(7)
C9 C10 1.403(6)
C10 C11 1.412(7)
C10 C32 1.485(7)
C11 C12 1.430(7)
C12 H12 0.9300
C12 C13 1.364(8)
C13 H13 0.9300
C13 C14 1.423(7)
C14 C15 1.411(8)
C15 C16 1.414(8)
C16 H16 0.9300
C16 C17 1.393(8)
C17 H17 0.9300
C17 C18 1.426(8)
C18 C19 1.391(7)
C19 C20 1.489(7)
C20 C21 1.364(9)
C20 C25 1.383(8)
C21 C22 1.390(9)
C22 C23 1.374(12)
C23 C24 1.375(12)
C24 C25 1.378(9)
C26 C27 1.373(8)
C26 C31 1.371(8)
C27 C28 1.388(8)
C28 C29 1.370(9)
C29 C30 1.357(10)
C30 C31 1.388(8)
C32 C33 1.385(8)
C32 C37 1.376(8)
C33 C34 1.396(8)
C34 C35 1.358(10)
C35 C36 1.386(9)
C36 C37 1.379(8)
C62 H62A 0.9700
C62 H62B 0.9700
C62 C63 1.466(13)
C63 H63A 0.9700
C63 H63B 0.9700
C63 C64 1.380(12)
C64 H64A 0.9700
C64 H64B 0.9700
C64 C65 1.481(12)
C65 H65A 0.9700
C65 H65B 0.9700
F16 C39 1.341(6)
F17 C40 1.354(7)
F18 C41 1.356(6)
F19 C42 1.338(7)
F20 C43 1.356(7)
F21 C45 1.351(6)
F22 C46 1.342(7)
F23 C47 1.352(8)
F24 C48 1.346(6)
F25 C49 1.340(7)
F26 C51 1.349(6)
F27 C52 1.349(7)
F28 C53 1.351(8)
F29 C54 1.345(7)
F30 C55 1.354(8)
F31 C61 1.338(8)
F32 C60 1.346(7)
F33 C59 1.340(9)
F34 C58 1.345(9)
F35 C57 1.355(7)
C38 C39 1.404(8)
C38 C43 1.385(7)
C38 B1 1.659(7)
C39 C40 1.382(7)
C40 C41 1.358(9)
C41 C42 1.376(10)
C42 C43 1.368(8)
C44 C45 1.384(8)
C44 C49 1.392(8)
C44 B1 1.650(8)
C45 C46 1.376(9)
C46 C47 1.393(9)
C47 C48 1.352(10)
C48 C49 1.384(9)
C50 C51 1.395(8)
C50 C55 1.382(8)
C50 B1 1.655(9)
C51 C52 1.367(9)
C52 C53 1.365(9)
C53 C54 1.373(10)
C54 C55 1.367(10)
C56 C57 1.390(9)
C56 C61 1.389(7)
C56 B1 1.660(9)
C57 C58 1.377(10)
C58 C59 1.367(10)
C59 C60 1.387(12)
C60 C61 1.371(10)
C68 H68A 0.9700
C68 H68B 0.9700
C68 C67 1.528(9)
C68 C69 1.541(9)
C66 H66A 0.9700
C66 H66B 0.9700
C66 C67 1.543(10)
C67 H67A 0.9700
C67 H67B 0.9700
C69 H69A 0.9700
C69 H69B 0.9700
C69A H69C 0.9700
C69A H69D 0.9700
C69A C68A 1.541(10)
C68A H68C 0.9700
C68A H68D 0.9700
C68A C67A 1.554(10)
C67A H67C 0.9700
C67A H67D 0.9700
C67A C66A 1.521(10)
C66A H66C 0.9700
C66A H66D 0.9700

loop_
_geom_torsion_atom_site_label_1
_geom_torsion_atom_site_label_2
_geom_torsion_atom_site_label_3
_geom_torsion_atom_site_label_4
_geom_torsion
Ge1 O1 C62 C63 162.3(6)
Ge1 O1 C65 C64 174.6(7)
Ge1 O2 C66 C67 -169.7(9)
Ge1 O2 C69 C68 -156.6(8)
Ge1 O2 C69A C68A -162.9(13)
Ge1 O2 C66A C67A -178.1(12)
Ge1 N1 C1 C2 177.3(4)
Ge1 N1 C1 C19 -3.2(8)
Ge1 N1 C4 C3 -177.5(4)
Ge1 N1 C4 C5 1.6(8)
Ge1 N2 C6 C5 0.1(8)
Ge1 N2 C6 C7 179.1(4)
Ge1 N2 C9 C8 -179.3(4)
Ge1 N2 C9 C10 1.9(9)
Ge1 N3 C11 C10 2.5(8)
Ge1 N3 C11 C12 -176.0(4)
Ge1 N3 C14 C13 176.5(4)
Ge1 N3 C14 C15 -2.5(7)
Ge1 N4 C15 C14 3.3(7)
Ge1 N4 C15 C16 -176.1(4)
Ge1 N4 C18 C17 174.6(4)
Ge1 N4 C18 C19 -5.9(9)
F1 C21 C22 F2 3.2(11)
F1 C21 C22 C23 179.8(7)
F2 C22 C23 F3 -1.7(12)
F2 C22 C23 C24 176.3(7)
F3 C23 C24 F4 -2.4(11)
F3 C23 C24 C25 178.9(6)
F4 C24 C25 F5 0.3(9)
F4 C24 C25 C20 -178.3(5)
F7 C30 C31 F6 -0.3(10)
F7 C30 C31 C26 179.8(6)
F8 C29 C30 F7 0.9(10)
F8 C29 C30 C31 -179.2(6)
F9 C28 C29 F8 -1.0(10)
F9 C28 C29 C30 178.9(6)
F10 C27 C28 F9 2.4(9)
F10 C27 C28 C29 -177.8(6)
F11 C33 C34 F12 -1.2(7)
F11 C33 C34 C35 -178.4(5)
F12 C34 C35 F13 2.7(8)
F12 C34 C35 C36 -176.4(5)
F13 C35 C36 F14 0.8(8)
F13 C35 C36 C37 179.8(5)
F14 C36 C37 F15 0.0(7)
F14 C36 C37 C32 -178.8(4)
O1 Ge1 N1 C1 91.2(4)
O1 Ge1 N1 C4 -91.4(4)
O1 Ge1 N2 C6 91.2(5)
O1 Ge1 N2 C9 -88.9(5)
O1 Ge1 N3 C11 86.4(5)
O1 Ge1 N3 C14 -87.2(4)
O1 Ge1 N4 C15 86.4(4)
O1 Ge1 N4 C18 -86.8(5)
O1 C62 C63 C64 30.6(13)
O2 Ge1 N1 C1 -89.1(4)
O2 Ge1 N1 C4 88.2(4)
O2 Ge1 N2 C6 -88.0(5)
O2 Ge1 N2 C9 91.8(5)
O2 Ge1 N3 C11 -93.3(5)
O2 Ge1 N3 C14 93.1(4)
O2 Ge1 N4 C15 -94.3(4)
O2 Ge1 N4 C18 92.5(5)
O2 C66 C67 C68 -44.8(16)
O2 C69A C68A C67A -33(3)
N1 Ge1 N2 C6 0.7(5)
N1 Ge1 N2 C9 -179.5(5)
N1 Ge1 N4 C15 177.0(4)
N1 Ge1 N4 C18 3.8(6)
N1 C1 C2 C3 0.3(7)
N1 C1 C19 C18 1.7(9)
N1 C1 C19 C20 179.9(5)
N1 C4 C5 C6 -0.5(10)
N1 C4 C5 C26 178.5(5)
N2 Ge1 N1 C1 -178.8(5)
N2 Ge1 N1 C4 -1.4(5)
N2 Ge1 N3 C11 -3.5(5)
N2 Ge1 N3 C14 -177.1(4)
N2 C6 C7 C8 0.7(7)
N2 C9 C10 C11 -3.9(9)
N2 C9 C10 C32 175.0(5)
N3 Ge1 N2 C6 -178.6(5)
N3 Ge1 N2 C9 1.2(5)
N3 Ge1 N4 C15 -3.7(4)
N3 Ge1 N4 C18 -176.8(6)
N3 C11 C12 C13 2.1(7)
N3 C14 C15 N4 -0.5(8)
N3 C14 C15 C16 178.5(8)
N4 Ge1 N1 C1 0.7(5)
N4 Ge1 N1 C4 178.0(5)
N4 Ge1 N3 C11 176.9(6)
N4 Ge1 N3 C14 3.3(4)
N4 C15 C16 C17 1.2(7)
N4 C18 C19 C1 2.7(9)
N4 C18 C19 C20 -175.5(5)
C1 N1 C4 C3 0.3(6)
C1 N1 C4 C5 179.4(6)
C1 C2 C3 C4 -0.1(7)
C1 C19 C20 C21 -109.3(7)
C1 C19 C20 C25 67.8(7)
C2 C1 C19 C18 -178.9(6)
C2 C1 C19 C20 -0.7(9)
C2 C3 C4 N1 -0.1(7)
C2 C3 C4 C5 -179.1(6)
C3 C4 C5 C6 178.3(6)
C3 C4 C5 C26 -2.6(9)
C4 N1 C1 C2 -0.3(6)
C4 N1 C1 C19 179.1(6)
C4 C5 C6 N2 -0.4(10)
C4 C5 C6 C7 -179.1(6)
C4 C5 C26 C27 -98.8(7)
C4 C5 C26 C31 80.5(7)
C5 C6 C7 C8 179.6(6)
C5 C26 C27 F10 -2.2(8)
C5 C26 C27 C28 179.9(5)
C5 C26 C31 F6 0.2(9)
C5 C26 C31 C30 -179.9(6)
C6 N2 C9 C8 0.6(7)
C6 N2 C9 C10 -178.2(6)
C6 C5 C26 C27 80.3(7)
C6 C5 C26 C31 -100.4(7)
C6 C7 C8 C9 -0.3(7)
C7 C8 C9 N2 -0.1(7)
C7 C8 C9 C10 178.7(6)
C8 C9 C10 C11 177.5(6)
C8 C9 C10 C32 -3.6(9)
C9 N2 C6 C5 -179.8(6)
C9 N2 C6 C7 -0.8(7)
C9 C10 C11 N3 1.6(9)
C9 C10 C11 C12 179.7(6)
C9 C10 C32 C33 114.3(6)
C9 C10 C32 C37 -63.7(7)
C10 C11 C12 C13 -176.1(6)
C10 C32 C33 F11 1.2(7)
C10 C32 C33 C34 -175.6(5)
C10 C32 C37 F15 -3.5(7)
C10 C32 C37 C36 175.3(5)
C11 N3 C14 C13 1.5(6)
C11 N3 C14 C15 -177.5(5)
C11 C10 C32 C33 -66.7(7)
C11 C10 C32 C37 115.2(6)
C11 C12 C13 C14 -1.3(7)
C12 C13 C14 N3 -0.1(7)
C12 C13 C14 C15 178.4(8)
C13 C14 C15 N4 -178.9(7)
C13 C14 C15 C16 0.1(15)
C14 N3 C11 C10 176.3(5)
C14 N3 C11 C12 -2.2(6)
C14 C15 C16 C17 -177.8(7)
C15 N4 C18 C17 1.2(7)
C15 N4 C18 C19 -179.3(5)
C15 C16 C17 C18 -0.5(7)
C16 C17 C18 N4 -0.4(7)
C16 C17 C18 C19 -179.8(7)
C17 C18 C19 C1 -177.9(6)
C17 C18 C19 C20 3.9(10)
C18 N4 C15 C14 177.8(5)
C18 N4 C15 C16 -1.6(7)
C18 C19 C20 C21 68.9(8)
C18 C19 C20 C25 -113.9(6)
C19 C1 C2 C3 -179.1(6)
C19 C20 C21 F1 -1.4(9)
C19 C20 C21 C22 179.9(6)
C19 C20 C25 F5 2.1(8)
C19 C20 C25 C24 -179.3(6)
C20 C21 C22 F2 -178.1(7)
C20 C21 C22 C23 -1.6(12)
C21 C20 C25 F5 179.4(5)
C21 C20 C25 C24 -2.0(9)
C21 C22 C23 F3 -178.3(7)
C21 C22 C23 C24 -0.3(12)
C22 C23 C24 F4 179.6(7)
C22 C23 C24 C25 0.9(11)
C23 C24 C25 F5 178.9(6)
C23 C24 C25 C20 0.3(10)
C25 C20 C21 F1 -178.7(5)
C25 C20 C21 C22 2.7(10)
C26 C5 C6 N2 -179.4(5)
C26 C5 C6 C7 1.8(10)
C26 C27 C28 F9 -179.6(5)
C26 C27 C28 C29 0.2(9)
C27 C26 C31 F6 179.6(5)
C27 C26 C31 C30 -0.6(9)
C27 C28 C29 F8 179.1(6)
C27 C28 C29 C30 -1.0(10)
C28 C29 C30 F7 -179.0(6)
C28 C29 C30 C31 0.9(10)
C29 C30 C31 F6 179.7(6)
C29 C30 C31 C26 -0.2(10)
C31 C26 C27 F10 178.5(5)
C31 C26 C27 C28 0.5(8)
C32 C10 C11 N3 -177.3(5)
C32 C10 C11 C12 0.8(10)
C32 C33 C34 F12 175.6(4)
C32 C33 C34 C35 -1.6(8)
C33 C32 C37 F15 178.4(4)
C33 C32 C37 C36 -2.8(7)
C33 C34 C35 F13 179.9(5)
C33 C34 C35 C36 0.9(8)
C34 C35 C36 F14 179.9(5)
C34 C35 C36 C37 -1.1(8)
C35 C36 C37 F15 -179.0(4)
C35 C36 C37 C32 2.2(8)
C37 C32 C33 F11 179.3(4)
C37 C32 C33 C34 2.5(7)
C62 O1 C65 C64 -13.3(12)
C62 C63 C64 C65 -38.9(14)
C63 C64 C65 O1 33.6(13)
C65 O1 C62 C63 -9.9(12)
F16 C39 C40 F17 1.6(9)
F16 C39 C40 C41 -178.6(6)
F17 C40 C41 F18 -1.2(10)
F17 C40 C41 C42 178.3(6)
F18 C41 C42 F19 0.4(10)
F18 C41 C42 C43 177.5(6)
F19 C42 C43 F20 1.3(9)
F19 C42 C43 C38 -177.4(6)
F21 C45 C46 F22 1.3(10)
F21 C45 C46 C47 -179.2(6)
F22 C46 C47 F23 -1.6(11)
F22 C46 C47 C48 179.5(7)
F23 C47 C48 F24 -1.7(12)
F23 C47 C48 C49 179.5(7)
F24 C48 C49 F25 0.7(10)
F24 C48 C49 C44 -178.9(6)
F26 C51 C52 F27 1.6(7)
F26 C51 C52 C53 -179.9(5)
F27 C52 C53 F28 0.3(8)
F27 C52 C53 C54 179.0(5)
F28 C53 C54 F29 -0.4(8)
F28 C53 C54 C55 176.8(5)
F29 C54 C55 F30 0.3(8)
F29 C54 C55 C50 -179.9(5)
F32 C60 C61 F31 -0.7(10)
F32 C60 C61 C56 179.7(6)
F33 C59 C60 F32 0.9(12)
F33 C59 C60 C61 -178.8(7)
F34 C58 C59 F33 -0.4(12)
F34 C58 C59 C60 178.4(8)
F35 C57 C58 F34 -2.4(11)
F35 C57 C58 C59 178.2(7)
C38 C39 C40 F17 -177.8(6)
C38 C39 C40 C41 2.1(10)
C39 C38 C43 F20 176.5(5)
C39 C38 C43 C42 -4.9(9)
C39 C38 B1 C44 178.1(5)
C39 C38 B1 C50 -60.5(6)
C39 C38 B1 C56 61.8(7)
C39 C40 C41 F18 178.9(6)
C39 C40 C41 C42 -1.5(11)
C40 C41 C42 F19 -179.1(6)
C40 C41 C42 C43 -2.1(11)
C41 C42 C43 F20 -175.7(6)
C41 C42 C43 C38 5.6(11)
C43 C38 C39 F16 -178.4(5)
C43 C38 C39 C40 1.0(9)
C43 C38 B1 C44 -9.1(9)
C43 C38 B1 C50 112.3(7)
C43 C38 B1 C56 -125.4(7)
C44 C45 C46 F22 -176.1(6)
C44 C45 C46 C47 3.4(11)
C45 C44 C49 F25 -176.5(6)
C45 C44 C49 C48 3.1(9)
C45 C44 B1 C38 -56.0(7)
C45 C44 B1 C50 -171.1(5)
C45 C44 B1 C56 65.2(6)
C45 C46 C47 F23 179.0(6)
C45 C46 C47 C48 0.0(11)
C46 C47 C48 F24 177.3(7)
C46 C47 C48 C49 -1.5(12)
C47 C48 C49 F25 179.5(6)
C47 C48 C49 C44 -0.1(11)
C49 C44 C45 F21 177.9(5)
C49 C44 C45 C46 -4.8(9)
C49 C44 B1 C38 126.0(6)
C49 C44 B1 C50 10.8(8)
C49 C44 B1 C56 -112.8(6)
C50 C51 C52 F27 -178.4(5)
C50 C51 C52 C53 0.0(8)
C51 C50 C55 F30 177.5(4)
C51 C50 C55 C54 -2.2(8)
C51 C50 B1 C38 -61.6(6)
C51 C50 B1 C44 59.6(6)
C51 C50 B1 C56 177.4(5)
C51 C52 C53 F28 -178.2(5)
C51 C52 C53 C54 0.5(8)
C52 C53 C54 F29 -179.1(5)
C52 C53 C54 C55 -1.9(8)
C53 C54 C55 F30 -176.8(5)
C53 C54 C55 C50 2.9(9)
C55 C50 C51 F26 -179.3(4)
C55 C50 C51 C52 0.8(8)
C55 C50 B1 C38 110.7(6)
C55 C50 B1 C44 -128.1(6)
C55 C50 B1 C56 -10.3(8)
C56 C57 C58 F34 179.6(7)
C56 C57 C58 C59 0.1(12)
C57 C56 C61 F31 179.1(6)
C57 C56 C61 C60 -1.3(10)
C57 C56 B1 C38 9.3(9)
C57 C56 B1 C44 -112.3(7)
C57 C56 B1 C50 124.7(6)
C57 C58 C59 F33 179.1(7)
C57 C58 C59 C60 -2.1(12)
C58 C59 C60 F32 -177.9(7)
C58 C59 C60 C61 2.4(12)
C59 C60 C61 F31 179.0(6)
C59 C60 C61 C56 -0.6(11)
C61 C56 C57 F35 -176.4(6)
C61 C56 C57 C58 1.6(10)
C61 C56 B1 C38 -172.4(5)
C61 C56 B1 C44 66.0(6)
C61 C56 B1 C50 -57.0(7)
B1 C38 C39 F16 -4.4(8)
B1 C38 C39 C40 174.9(6)
B1 C38 C43 F20 3.4(10)
B1 C38 C43 C42 -177.9(6)
B1 C44 C45 F21 -0.4(8)
B1 C44 C45 C46 176.9(6)
B1 C44 C49 F25 1.6(10)
B1 C44 C49 C48 -178.7(6)
B1 C50 C51 F26 -5.8(7)
B1 C50 C51 C52 174.2(5)
B1 C50 C55 F30 4.9(8)
B1 C50 C55 C54 -174.8(5)
B1 C56 C57 F35 2.0(11)
B1 C56 C57 C58 180.0(7)
B1 C56 C61 F31 0.5(9)
B1 C56 C61 C60 -179.8(6)
C66 O2 C69 C68 12.4(15)
C66 O2 C69A C68A -48.2(17)
C66 O2 C66A C67A 57.7(17)
C67 C68 C69 O2 -40.8(15)
C69 O2 C66 C67 20.8(16)
C69 O2 C69A C68A 77.9(19)
C69 O2 C66A C67A -55.8(17)
C69 C68 C67 C66 50.9(16)
C69A O2 C66 C67 72.2(14)
C69A O2 C69 C68 -39.5(13)
C69A O2 C66A C67A -3(2)
C69A C68A C67A C66A 30(3)
C68A C67A C66A O2 -17(3)
C66A O2 C66 C67 -46.2(14)
C66A O2 C69 C68 87.1(14)
C66A O2 C69A C68A 23(2)
